data_7009775
loop_
_publ_author_name
'Batten, Stuart R.'
'Harris, Alexander R.'
'Jensen, Paul'
'Murray, Keith S.'
'Ziebell, Angela'

_publ_contact_author
;
    Dr. Stuart Batten
    Department of Chemistry
    P.O. Box 23
    Monash University
    Clayton, Vic. 3800
    AUSTRALIA
;
_publ_section_title
;
 Copper(I) dicyanamide coordination polymers: ladders, sheets, layers,
 diamond-like networks and unusual interpenetration&#x200A;&#x2020;
;
_journal_issue 21
_journal_name_full 'Journal of the Chemical Society, Dalton Transactions'
_journal_page_first 3829
_journal_paper_doi 10.1039/b003527k
_journal_year 2000
_chemical_formula_sum 'C42 H30 Cu4 N20'
_chemical_formula_weight 1069.02
_chemical_name_systematic
;
 Tetra(copper(I)) tetrakis(dicyanamide) tris(4,4'-bipyridine) bis(acetonitrile)
;
_space_group_IT_number 2
_symmetry_cell_setting triclinic
_symmetry_space_group_name_Hall '-P 1'
_symmetry_space_group_name_H-M 'P -1'
_atom_sites_solution_hydrogens geom
_atom_sites_solution_primary direct
_atom_sites_solution_secondary difmap
_audit_creation_method SHELXL-97
_cell_angle_alpha 98.995(2)
_cell_angle_beta 93.178(2)
_cell_angle_gamma 101.633(2)
_cell_formula_units_Z 1
_cell_length_a 8.2104(3)
_cell_length_b 10.0447(3)
_cell_length_c 13.9494(4)
_cell_measurement_temperature 123(2)
_cell_volume 1108.43(6)
_computing_cell_refinement 'Siemens XSCANS'
_computing_data_collection 'Siemens XSCANS'
_computing_data_reduction 'Siemens SHELXTL'
_computing_molecular_graphics 'Siemens SHELXTL'
_computing_publication_material 'Siemens SHELXTL'
_computing_structure_refinement 'SHELXL-97 (Sheldrick, 1997)'
_computing_structure_solution 'SHELXS-97 (Sheldrick, 1990)'
_diffrn_ambient_temperature 123(2)
_diffrn_measured_fraction_theta_full 0.880
_diffrn_measured_fraction_theta_max 0.880
_diffrn_measurement_method '\w scans'
_diffrn_radiation_monochromator graphite
_diffrn_radiation_source 'fine-focus sealed tube'
_diffrn_radiation_type MoK\a
_diffrn_radiation_wavelength 0.71073
_diffrn_reflns_av_R_equivalents 0.0351
_diffrn_reflns_av_sigmaI/netI 0.0507
_diffrn_reflns_limit_h_max 12
_diffrn_reflns_limit_h_min -6
_diffrn_reflns_limit_k_max 14
_diffrn_reflns_limit_k_min -14
_diffrn_reflns_limit_l_max 20
_diffrn_reflns_limit_l_min -20
_diffrn_reflns_number 10456
_diffrn_reflns_theta_full 31.98
_diffrn_reflns_theta_max 31.98
_diffrn_reflns_theta_min 2.10
_exptl_absorpt_coefficient_mu 1.950
_exptl_absorpt_correction_type none
_exptl_crystal_colour 'dark red'
_exptl_crystal_density_diffrn 1.602
_exptl_crystal_density_method 'not measured'
_exptl_crystal_description irregular
_exptl_crystal_F_000 538
_exptl_crystal_size_max 0.4
_exptl_crystal_size_mid 0.28
_exptl_crystal_size_min 0.25
_refine_diff_density_max 0.662
_refine_diff_density_min -0.711
_refine_diff_density_rms 0.090
_refine_ls_extinction_method none
_refine_ls_goodness_of_fit_ref 1.042
_refine_ls_hydrogen_treatment mixed
_refine_ls_matrix_type full
_refine_ls_number_parameters 299
_refine_ls_number_reflns 6753
_refine_ls_number_restraints 0
_refine_ls_restrained_S_all 1.042
_refine_ls_R_factor_all 0.0611
_refine_ls_R_factor_gt 0.0378
_refine_ls_shift/su_max 0.001
_refine_ls_shift/su_mean 0.000
_refine_ls_structure_factor_coef Fsqd
_refine_ls_weighting_details 'calc w=1/[\s^2^(Fo^2^)+(0.0440P)^2^+0.4770P] where P=(Fo^2^+2Fc^2^)/3'
_refine_ls_weighting_scheme calc
_refine_ls_wR_factor_gt 0.0897
_refine_ls_wR_factor_ref 0.0997
_reflns_number_gt 5082
_reflns_number_total 6753
_reflns_threshold_expression >2sigma(I)
_cod_data_source_file b003527k.txt
_cod_data_source_block Cudcabipylayer
_cod_depositor_comments
;
The following automatic conversions were performed:
'_symmetry_cell_setting' value 'Triclinic' changed to 'triclinic'
according to '/home/saulius/struct/CIF-dictionaries/cif_core.dic'
dictionary named 'cif_core.dic' version 2.4.1 from 2010-06-29.

Automatic conversion script
Id: cif_fix_enum 1527 2010-12-29 10:47:43Z saulius 
;
_cod_original_sg_symbol_H-M P-1
_cod_database_code 7009775

loop_
_symmetry_equiv_pos_as_xyz
'x, y, z'
'-x, -y, -z'

loop_
_atom_site_label
_atom_site_type_symbol
_atom_site_fract_x
_atom_site_fract_y
_atom_site_fract_z
_atom_site_U_iso_or_equiv
_atom_site_adp_type
_atom_site_occupancy
_atom_site_symmetry_multiplicity
_atom_site_calc_flag
_atom_site_refinement_flags
_atom_site_disorder_assembly
_atom_site_disorder_group
Cu1 Cu -1.17525(3) -0.80825(3) -0.600605(19) 0.02252(8) Uani 1 1 d . . .
Cu2 Cu -0.59356(3) -0.26825(3) 0.135967(19) 0.02330(8) Uani 1 1 d . . .
N13 N -0.7078(2) -0.9280(2) -0.65870(14) 0.0297(4) Uani 1 1 d . . .
C11 C -0.8467(3) -0.8842(2) -0.65963(15) 0.0210(4) Uani 1 1 d . . .
N11 N -0.9634(2) -0.83642(19) -0.65386(14) 0.0272(4) Uani 1 1 d . . .
C12 C -0.6898(3) -1.0321(2) -0.72300(16) 0.0233(4) Uani 1 1 d . . .
N12 N -0.6615(2) -1.1234(2) -0.77519(15) 0.0297(4) Uani 1 1 d . . .
N23 N -1.5616(3) -0.6367(2) -0.7369(2) 0.0473(6) Uani 1 1 d . . .
C21 C -1.4324(3) -0.6708(2) -0.69487(17) 0.0272(5) Uani 1 1 d . . .
N21 N -1.3283(2) -0.7113(2) -0.65815(14) 0.0281(4) Uani 1 1 d . . .
C22 C -1.5432(3) -0.5203(2) -0.77021(16) 0.0267(4) Uani 1 1 d . . .
N22 N -1.5452(3) -0.4231(2) -0.80355(14) 0.0289(4) Uani 1 1 d . . .
N31 N -1.0959(2) -0.70805(18) -0.45898(13) 0.0221(4) Uani 1 1 d . . .
C30 C -1.1261(3) -0.5844(2) -0.42211(16) 0.0222(4) Uani 1 1 d . . .
H30A H -1.1905 -0.5424 -0.4622 0.027 Uiso 1 1 calc R . .
C31 C -1.0686(3) -0.5151(2) -0.32924(15) 0.0216(4) Uani 1 1 d . . .
H31A H -1.0941 -0.4281 -0.3064 0.026 Uiso 1 1 calc R . .
C32 C -0.9726(2) -0.5743(2) -0.26913(15) 0.0195(4) Uani 1 1 d . . .
C33 C -0.9406(3) -0.7028(2) -0.30717(16) 0.0250(4) Uani 1 1 d . . .
H33A H -0.8754 -0.7468 -0.2691 0.030 Uiso 1 1 calc R . .
C34 C -1.0048(3) -0.7651(2) -0.40067(16) 0.0243(4) Uani 1 1 d . . .
H34A H -0.9834 -0.8531 -0.4250 0.029 Uiso 1 1 calc R . .
C35 C -0.7873(3) -0.2963(2) -0.05566(16) 0.0229(4) Uani 1 1 d . . .
H35A H -0.7617 -0.1983 -0.0413 0.027 Uiso 1 1 calc R . .
C36 C -0.8642(3) -0.3590(2) -0.14682(15) 0.0214(4) Uani 1 1 d . . .
H36A H -0.8911 -0.3048 -0.1930 0.026 Uiso 1 1 calc R . .
C37 C -0.9020(2) -0.5028(2) -0.17018(15) 0.0192(4) Uani 1 1 d . . .
C38 C -0.8651(3) -0.5752(2) -0.09691(15) 0.0228(4) Uani 1 1 d . . .
H38A H -0.8930 -0.6732 -0.1083 0.027 Uiso 1 1 calc R . .
C39 C -0.7883(3) -0.5042(2) -0.00823(16) 0.0237(4) Uani 1 1 d . . .
H39A H -0.7634 -0.5558 0.0401 0.028 Uiso 1 1 calc R . .
N32 N -0.7466(2) -0.36556(17) 0.01380(13) 0.0213(3) Uani 1 1 d . . .
N41 N -0.3839(2) -0.16348(18) 0.07990(13) 0.0228(4) Uani 1 1 d . . .
C40 C -0.3492(3) -0.1876(2) -0.01304(16) 0.0263(4) Uani 1 1 d . . .
H40A H -0.4305 -0.2509 -0.0582 0.032 Uiso 1 1 calc R . .
C41 C -0.2039(3) -0.1270(2) -0.04754(16) 0.0258(4) Uani 1 1 d . . .
H41A H -0.1879 -0.1479 -0.1147 0.031 Uiso 1 1 calc R . .
C42 C -0.0794(3) -0.0343(2) 0.01641(15) 0.0199(4) Uani 1 1 d . . .
C43 C -0.1153(3) -0.0092(2) 0.11359(15) 0.0230(4) Uani 1 1 d . . .
H43A H -0.0353 0.0521 0.1606 0.028 Uiso 1 1 calc R . .
C44 C -0.2657(3) -0.0725(2) 0.14181(16) 0.0248(4) Uani 1 1 d . . .
H44A H -0.2873 -0.0512 0.2081 0.030 Uiso 1 1 calc R . .
N51 N -1.2995(2) -0.99776(19) -0.58594(14) 0.0276(4) Uani 1 1 d . . .
C52 C -1.3711(3) -1.1025(2) -0.57422(15) 0.0241(4) Uani 1 1 d . . .
C53 C -1.4630(3) -1.2363(2) -0.56009(18) 0.0341(5) Uani 1 1 d . . .
H53A H -1.5256 -1.2249 -0.5026 0.051 Uiso 1 1 calc R . .
H53B H -1.3847 -1.2959 -0.5504 0.051 Uiso 1 1 calc R . .
H53C H -1.5409 -1.2785 -0.6177 0.051 Uiso 1 1 calc R . .

loop_
_atom_site_aniso_label
_atom_site_aniso_U_11
_atom_site_aniso_U_22
_atom_site_aniso_U_33
_atom_site_aniso_U_23
_atom_site_aniso_U_13
_atom_site_aniso_U_12
Cu1 0.02173(13) 0.02433(13) 0.02198(14) 0.00165(10) -0.00124(10) 0.00866(10)
Cu2 0.02862(15) 0.02126(13) 0.02052(14) 0.00053(10) 0.00061(10) 0.00925(10)
N13 0.0253(9) 0.0295(9) 0.0313(11) -0.0093(8) -0.0049(8) 0.0123(8)
C11 0.0232(10) 0.0200(9) 0.0177(10) -0.0023(7) -0.0005(7) 0.0044(7)
N11 0.0247(9) 0.0284(9) 0.0272(10) -0.0041(8) 0.0013(7) 0.0100(7)
C12 0.0215(10) 0.0243(10) 0.0248(11) 0.0037(8) 0.0001(8) 0.0075(8)
N12 0.0299(10) 0.0306(10) 0.0291(10) -0.0018(8) 0.0038(8) 0.0122(8)
N23 0.0274(11) 0.0459(13) 0.0740(17) 0.0341(12) -0.0093(11) 0.0059(9)
C21 0.0249(11) 0.0290(11) 0.0315(12) 0.0134(9) 0.0043(9) 0.0074(9)
N21 0.0236(9) 0.0329(10) 0.0324(10) 0.0148(8) 0.0021(8) 0.0096(8)
C22 0.0240(10) 0.0317(11) 0.0259(11) 0.0059(9) -0.0009(8) 0.0095(9)
N22 0.0337(10) 0.0307(10) 0.0260(10) 0.0077(8) -0.0002(8) 0.0140(8)
N31 0.0204(8) 0.0239(8) 0.0218(9) 0.0020(7) -0.0007(7) 0.0065(7)
C30 0.0206(10) 0.0213(9) 0.0256(11) 0.0041(8) -0.0018(8) 0.0078(8)
C31 0.0199(9) 0.0190(9) 0.0258(11) 0.0018(8) -0.0001(8) 0.0061(7)
C32 0.0179(9) 0.0199(9) 0.0210(10) 0.0022(8) 0.0025(7) 0.0053(7)
C33 0.0294(11) 0.0246(10) 0.0224(10) 0.0017(8) -0.0020(8) 0.0120(8)
C34 0.0283(11) 0.0230(9) 0.0228(11) 0.0002(8) -0.0011(8) 0.0122(8)
C35 0.0267(10) 0.0159(8) 0.0261(11) 0.0021(8) 0.0001(8) 0.0062(8)
C36 0.0236(10) 0.0206(9) 0.0216(10) 0.0050(8) 0.0009(8) 0.0075(8)
C37 0.0156(9) 0.0199(9) 0.0227(10) 0.0031(8) 0.0027(7) 0.0053(7)
C38 0.0283(11) 0.0178(9) 0.0231(11) 0.0034(8) 0.0020(8) 0.0073(8)
C39 0.0294(11) 0.0200(9) 0.0234(10) 0.0047(8) 0.0014(8) 0.0086(8)
N32 0.0234(9) 0.0208(8) 0.0206(9) 0.0016(7) 0.0001(7) 0.0085(7)
N41 0.0267(9) 0.0218(8) 0.0205(9) 0.0008(7) 0.0010(7) 0.0087(7)
C40 0.0266(11) 0.0284(11) 0.0207(11) -0.0037(8) -0.0005(8) 0.0049(9)
C41 0.0297(11) 0.0289(11) 0.0160(10) -0.0028(8) 0.0001(8) 0.0055(9)
C42 0.0256(10) 0.0178(9) 0.0176(9) 0.0023(7) -0.0016(8) 0.0090(8)
C43 0.0304(11) 0.0207(9) 0.0164(10) 0.0001(8) -0.0010(8) 0.0054(8)
C44 0.0338(12) 0.0224(10) 0.0182(10) 0.0010(8) 0.0026(8) 0.0083(8)
N51 0.0271(10) 0.0279(9) 0.0269(10) 0.0026(8) -0.0006(8) 0.0060(8)
C52 0.0243(10) 0.0277(10) 0.0189(10) -0.0011(8) 0.0003(8) 0.0068(8)
C53 0.0376(13) 0.0279(11) 0.0313(13) 0.0007(10) 0.0087(10) -0.0040(10)

loop_
_atom_type_symbol
_atom_type_description
_atom_type_scat_dispersion_real
_atom_type_scat_dispersion_imag
_atom_type_scat_source
C C 0.0033 0.0016 'International Tables Vol C Tables 4.2.6.8 and 6.1.1.4'
H H 0.0000 0.0000 'International Tables Vol C Tables 4.2.6.8 and 6.1.1.4'
N N 0.0061 0.0033 'International Tables Vol C Tables 4.2.6.8 and 6.1.1.4'
Cu Cu 0.3201 1.2651 'International Tables Vol C Tables 4.2.6.8 and 6.1.1.4'

loop_
_geom_angle_atom_site_label_1
_geom_angle_atom_site_label_2
_geom_angle_atom_site_label_3
_geom_angle
_geom_angle_site_symmetry_1
_geom_angle_site_symmetry_3
_geom_angle_publ_flag
N21 Cu1 N11 124.24(8) . . ?
N21 Cu1 N51 109.61(8) . . ?
N11 Cu1 N51 105.25(8) . . ?
N21 Cu1 N31 108.82(8) . . ?
N11 Cu1 N31 102.55(7) . . ?
N51 Cu1 N31 104.65(7) . . ?
N12 Cu2 N22 114.88(8) 1_566 1_656 ?
N12 Cu2 N32 119.47(8) 1_566 . ?
N22 Cu2 N32 103.17(7) 1_656 . ?
N12 Cu2 N41 103.54(8) 1_566 . ?
N22 Cu2 N41 112.04(8) 1_656 . ?
N32 Cu2 N41 103.32(7) . . ?
C11 N13 C12 120.66(18) . . ?
N11 C11 N13 174.1(2) . . ?
C11 N11 Cu1 154.69(19) . . ?
N12 C12 N13 174.2(2) . . ?
C12 N12 Cu2 174.8(2) . 1_544 ?
C22 N23 C21 120.1(2) . . ?
N21 C21 N23 174.2(3) . . ?
C21 N21 Cu1 171.04(19) . . ?
N22 C22 N23 172.4(3) . . ?
C22 N22 Cu2 169.5(2) . 1_454 ?
C34 N31 C30 116.93(17) . . ?
C34 N31 Cu1 119.65(14) . . ?
C30 N31 Cu1 123.38(14) . . ?
N31 C30 C31 123.63(19) . . ?
C30 C31 C32 119.25(18) . . ?
C31 C32 C33 117.35(18) . . ?
C31 C32 C37 121.83(17) . . ?
C33 C32 C37 120.79(18) . . ?
C34 C33 C32 119.36(19) . . ?
N31 C34 C33 123.48(19) . . ?
N32 C35 C36 123.92(18) . . ?
C35 C36 C37 119.27(19) . . ?
C36 C37 C38 116.93(18) . . ?
C36 C37 C32 121.20(18) . . ?
C38 C37 C32 121.84(18) . . ?
C39 C38 C37 119.77(19) . . ?
N32 C39 C38 123.63(19) . . ?
C35 N32 C39 116.40(18) . . ?
C35 N32 Cu2 121.60(14) . . ?
C39 N32 Cu2 121.12(14) . . ?
C40 N41 C44 116.12(19) . . ?
C40 N41 Cu2 124.74(15) . . ?
C44 N41 Cu2 118.89(15) . . ?
N41 C40 C41 124.4(2) . . ?
C40 C41 C42 120.0(2) . . ?
C43 C42 C41 115.8(2) . . ?
C43 C42 C42 121.8(2) . 2 ?
C41 C42 C42 122.4(2) . 2 ?
C44 C43 C42 120.57(19) . . ?
N41 C44 C43 123.2(2) . . ?
C52 N51 Cu1 177.34(19) . . ?
N51 C52 C53 179.5(2) . . ?

loop_
_geom_bond_atom_site_label_1
_geom_bond_atom_site_label_2
_geom_bond_distance
_geom_bond_site_symmetry_2
_geom_bond_publ_flag
Cu1 N21 1.9483(18) . ?
Cu1 N11 1.9829(19) . ?
Cu1 N51 2.017(2) . ?
Cu1 N31 2.0764(17) . ?
Cu2 N12 1.9506(19) 1_566 ?
Cu2 N22 1.9778(19) 1_656 ?
Cu2 N32 2.0457(17) . ?
Cu2 N41 2.0877(19) . ?
N13 C11 1.302(3) . ?
N13 C12 1.305(3) . ?
C11 N11 1.157(3) . ?
C12 N12 1.149(3) . ?
N12 Cu2 1.9507(19) 1_544 ?
N23 C22 1.308(3) . ?
N23 C21 1.314(3) . ?
C21 N21 1.147(3) . ?
C22 N22 1.148(3) . ?
N22 Cu2 1.9778(19) 1_454 ?
N31 C34 1.342(3) . ?
N31 C30 1.344(3) . ?
C30 C31 1.380(3) . ?
C31 C32 1.396(3) . ?
C32 C33 1.398(3) . ?
C32 C37 1.480(3) . ?
C33 C34 1.381(3) . ?
C35 N32 1.343(3) . ?
C35 C36 1.383(3) . ?
C36 C37 1.396(3) . ?
C37 C38 1.397(3) . ?
C38 C39 1.376(3) . ?
C39 N32 1.346(3) . ?
N41 C40 1.338(3) . ?
N41 C44 1.351(3) . ?
C40 C41 1.374(3) . ?
C41 C42 1.401(3) . ?
C42 C43 1.398(3) . ?
C42 C42 1.479(4) 2 ?
C43 C44 1.379(3) . ?
N51 C52 1.137(3) . ?
C52 C53 1.451(3) . ?
